data_2019463
loop_
_publ_author_name
'Setifi, Zouaoui'
'Setifi, Fatima'
'Saadi, Mohamed'
'Rouag, Djamil-Azzeddine'
'Glidewell, Christopher'

_publ_section_title
;
 <i>catena</i>-Poly[[[4-amino-3,5-bis(pyridin-2-yl)-4<i>H</i>-1,2,4-triazole-\k^2^<i>N</i>^1^,<i>N</i>^5^](dicyanamido-\k<i>N</i>)copper(II)]-\m~2~-dicyanamido-\k^2^<i>N</i>:<i>N</i>']:
 coordination polymer chains linked into a bilayer by hydrogen bonds and
 \p--\p stacking interactions
;
_journal_coeditor_code SK3539
_journal_issue 4
_journal_name_full 'Acta Crystallographica Section C'
_journal_page_first 359
_journal_page_last 363
_journal_paper_doi 10.1107/S205322961400504X
_journal_volume 70
_journal_year 2014
_chemical_formula_iupac '[Cu (C2 N3)2 (C12 H10 N6)]'
_chemical_formula_moiety 'C16 H10 Cu N12'
_chemical_formula_sum 'C16 H10 Cu N12'
_chemical_formula_weight 433.91
_chemical_name_systematic
<i>catena</i>-Poly[[[4-amino-3,5-bis(pyridin-2-yl)-4<i>H</i>-1,2,4-triazole-\k^2^<i>N</i>^1^,<i>N</i>^5^](dicyanamido-\k<i>N</i>)copper(II)]-\m~2~-dicyanamido-\k^2^<i>N</i>:<i>N</i>']
_space_group_IT_number 2
_symmetry_cell_setting triclinic
_symmetry_space_group_name_Hall '-P 1'
_symmetry_space_group_name_H-M 'P -1'
_atom_sites_solution_hydrogens geom
_atom_sites_solution_primary direct
_atom_sites_solution_secondary difmap
_cell_angle_alpha 96.668(4)
_cell_angle_beta 101.019(5)
_cell_angle_gamma 102.962(4)
_cell_formula_units_Z 2
_cell_length_a 7.5946(5)
_cell_length_b 8.4284(5)
_cell_length_c 14.1106(8)
_cell_measurement_reflns_used 6098
_cell_measurement_temperature 150(2)
_cell_measurement_theta_max 32.50
_cell_measurement_theta_min 2.51
_cell_volume 851.96(9)
_computing_cell_refinement 'CrysAlis PRO (Agilent, 2013)'
_computing_data_collection 'CrysAlis PRO (Agilent, 2013)'
_computing_data_reduction 'CrysAlis PRO (Agilent, 2013)'
_computing_molecular_graphics 'PLATON (Spek, 2009)'
_computing_publication_material
;
SHELXL97 (Sheldrick, 2008) and PLATON (Spek, 2009)
;
_computing_structure_refinement 'SHELXL97 (Sheldrick, 2008)'
_computing_structure_solution 'SHELXS97 (Sheldrick, 2008)'
_diffrn_ambient_temperature 150(2)
_diffrn_measured_fraction_theta_full 0.998
_diffrn_measured_fraction_theta_max 0.989
_diffrn_measurement_device_type 'Agilent Xcalibur'
_diffrn_measurement_method \w
_diffrn_radiation_monochromator graphite
_diffrn_radiation_type 'Mo K\a'
_diffrn_radiation_wavelength 0.71073
_diffrn_reflns_av_R_equivalents 0.0478
_diffrn_reflns_av_sigmaI/netI 0.0709
_diffrn_reflns_limit_h_max 11
_diffrn_reflns_limit_h_min -11
_diffrn_reflns_limit_k_max 12
_diffrn_reflns_limit_k_min -12
_diffrn_reflns_limit_l_max 20
_diffrn_reflns_limit_l_min -21
_diffrn_reflns_number 13231
_diffrn_reflns_theta_full 27.50
_diffrn_reflns_theta_max 32.50
_diffrn_reflns_theta_min 2.51
_diffrn_standards_decay_% 0
_diffrn_standards_interval_count 0
_diffrn_standards_interval_time 0
_diffrn_standards_number 0
_exptl_absorpt_coefficient_mu 1.316
_exptl_absorpt_correction_T_max 0.749
_exptl_absorpt_correction_T_min 0.694
_exptl_absorpt_correction_type multi-scan
_exptl_absorpt_process_details '(SADABS; Sheldrick, 2003)'
_exptl_crystal_colour blue
_exptl_crystal_density_diffrn 1.691
_exptl_crystal_density_method 'not measured'
_exptl_crystal_description block
_exptl_crystal_F_000 438
_exptl_crystal_size_max 0.25
_exptl_crystal_size_mid 0.22
_exptl_crystal_size_min 0.22
_refine_diff_density_max 0.439
_refine_diff_density_min -0.585
_refine_ls_extinction_method none
_refine_ls_goodness_of_fit_ref 1.057
_refine_ls_hydrogen_treatment constr
_refine_ls_matrix_type full
_refine_ls_number_parameters 262
_refine_ls_number_reflns 6097
_refine_ls_number_restraints 0
_refine_ls_restrained_S_all 1.057
_refine_ls_R_factor_all 0.0690
_refine_ls_R_factor_gt 0.0492
_refine_ls_shift/su_max 0.001
_refine_ls_shift/su_mean 0.000
_refine_ls_structure_factor_coef Fsqd
_refine_ls_weighting_details 'w = 1/[\s^2^(Fo^2^)+(0.0355P)^2^+0.0000P] where P=(Fo^2^+2Fc^2^)/3'
_refine_ls_weighting_scheme calc
_refine_ls_wR_factor_gt 0.0932
_refine_ls_wR_factor_ref 0.1008
_reflns_number_gt 4835
_reflns_number_total 6097
_reflns_threshold_expression I>2\s(I)
_cod_data_source_file sk3539sup1.cf
_cod_data_source_block I
_cod_database_code 2019463
_cod_database_fobs_code 2019463

loop_
_symmetry_equiv_pos_as_xyz
'x, y, z'
'-x, -y, -z'

loop_
_atom_site_type_symbol
_atom_site_label
_atom_site_fract_x
_atom_site_fract_y
_atom_site_fract_z
_atom_site_U_iso_or_equiv
_atom_site_adp_type
_atom_site_calc_flag
_atom_site_refinement_flags
_atom_site_occupancy
_atom_site_symmetry_multiplicity
Cu Cu1 0.75026(3) 0.22702(3) 0.601776(17) 0.01768(8) Uani d . 1 1
N N1 0.7736(2) 0.2875(2) 0.74376(12) 0.0170(3) Uani d . 1 1
N N2 0.7463(2) 0.4178(2) 0.80088(12) 0.0183(3) Uani d . 1 1
C C3 0.7618(3) 0.3802(2) 0.88962(14) 0.0172(4) Uani d . 1 1
N N4 0.7979(2) 0.2274(2) 0.89006(11) 0.0167(3) Uani d . 1 1
C C5 0.8072(3) 0.1757(2) 0.79761(14) 0.0163(4) Uani d . 1 1
N N11 0.3537(3) 0.5046(2) 0.63214(14) 0.0287(4) Uani d . 1 1
C C12 0.4691(3) 0.4291(3) 0.60224(15) 0.0206(4) Uani d . 1 1
N N13 0.5809(2) 0.3718(2) 0.57711(12) 0.0239(4) Uani d . 1 1
C C14 0.1779(3) 0.4303(3) 0.61239(14) 0.0208(4) Uani d . 1 1
N N15 0.0202(3) 0.3759(2) 0.60091(13) 0.0267(4) Uani d . 1 1
N N21 0.6398(3) -0.0063(2) 0.29552(14) 0.0325(5) Uani d . 1 1
C C22 0.6667(3) 0.0704(3) 0.38353(15) 0.0216(4) Uani d . 1 1
N N23 0.6942(3) 0.1209(2) 0.46577(13) 0.0287(4) Uani d . 1 1
C C24 0.5993(3) 0.0588(3) 0.21636(16) 0.0249(5) Uani d . 1 1
N N25 0.5623(3) 0.0958(3) 0.14076(14) 0.0345(5) Uani d . 1 1
N N31 0.8001(2) 0.4446(2) 1.06232(12) 0.0219(4) Uani d . 1 1
C C32 0.7492(3) 0.4897(2) 0.97524(14) 0.0177(4) Uani d . 1 1
C C33 0.6868(3) 0.6302(3) 0.96337(15) 0.0215(4) Uani d . 1 1
H H33 0.6522 0.6576 0.9002 0.026 Uiso calc R 1 1
C C34 0.6767(3) 0.7294(3) 1.04667(16) 0.0257(5) Uani d . 1 1
H H34 0.6362 0.8275 1.0418 0.031 Uiso calc R 1 1
C C35 0.7263(3) 0.6835(3) 1.13709(16) 0.0260(5) Uani d . 1 1
H H35 0.7199 0.7490 1.1953 0.031 Uiso calc R 1 1
C C36 0.7850(3) 0.5410(3) 1.14086(15) 0.0251(5) Uani d . 1 1
H H36 0.8168 0.5093 1.2030 0.030 Uiso calc R 1 1
N N41 0.8140(3) 0.1338(2) 0.96739(12) 0.0232(4) Uani d . 1 1
H H41A 0.7058 0.0592 0.9580 0.028 Uiso d R 1 1
H H41B 0.8217 0.2051 1.0224 0.028 Uiso d R 1 1
N N51 0.8200(2) 0.0212(2) 0.65314(12) 0.0190(3) Uani d . 1 1
C C52 0.8430(3) 0.0252(2) 0.75076(14) 0.0177(4) Uani d . 1 1
C C53 0.8977(3) -0.0954(3) 0.79808(16) 0.0232(4) Uani d . 1 1
H H53 0.9144 -0.0875 0.8671 0.028 Uiso calc R 1 1
C C54 0.9277(3) -0.2290(3) 0.74188(18) 0.0274(5) Uani d . 1 1
H H54 0.9657 -0.3147 0.7720 0.033 Uiso calc R 1 1
C C55 0.9019(3) -0.2361(3) 0.64206(17) 0.0277(5) Uani d . 1 1
H H55 0.9201 -0.3274 0.6024 0.033 Uiso calc R 1 1
C C56 0.8493(3) -0.1087(3) 0.60037(16) 0.0239(4) Uani d . 1 1
H H56 0.8332 -0.1137 0.5316 0.029 Uiso calc R 1 1

loop_
_atom_site_aniso_label
_atom_site_aniso_U_11
_atom_site_aniso_U_22
_atom_site_aniso_U_33
_atom_site_aniso_U_12
_atom_site_aniso_U_13
_atom_site_aniso_U_23
Cu1 0.01992(13) 0.02354(14) 0.01221(12) 0.01002(10) 0.00448(9) 0.00316(9)
N1 0.0205(8) 0.0179(8) 0.0148(8) 0.0081(7) 0.0053(6) 0.0031(6)
N2 0.0236(9) 0.0183(8) 0.0153(8) 0.0077(7) 0.0068(7) 0.0027(7)
C3 0.0161(9) 0.0194(9) 0.0171(9) 0.0050(7) 0.0046(7) 0.0042(8)
N4 0.0203(8) 0.0176(8) 0.0139(7) 0.0061(7) 0.0047(6) 0.0051(6)
C5 0.0163(9) 0.0186(9) 0.0147(9) 0.0046(7) 0.0044(7) 0.0034(7)
N31 0.0218(9) 0.0280(9) 0.0156(8) 0.0081(7) 0.0028(7) 0.0013(7)
C32 0.0162(9) 0.0208(10) 0.0153(9) 0.0029(8) 0.0051(7) 0.0015(8)
C33 0.0240(10) 0.0213(10) 0.0209(10) 0.0055(8) 0.0089(8) 0.0037(8)
C34 0.0284(11) 0.0204(10) 0.0290(11) 0.0047(9) 0.0121(9) 0.0002(9)
C35 0.0257(11) 0.0283(11) 0.0224(10) 0.0054(9) 0.0082(9) -0.0046(9)
C36 0.0247(11) 0.0352(12) 0.0149(9) 0.0089(9) 0.0031(8) 0.0015(9)
N41 0.0317(10) 0.0251(9) 0.0157(8) 0.0097(8) 0.0062(7) 0.0093(7)
N51 0.0201(8) 0.0201(8) 0.0177(8) 0.0073(7) 0.0049(7) 0.0016(7)
C52 0.0161(9) 0.0186(9) 0.0196(9) 0.0048(7) 0.0058(7) 0.0038(8)
C53 0.0251(11) 0.0238(10) 0.0247(11) 0.0083(9) 0.0085(9) 0.0105(9)
C54 0.0305(12) 0.0190(10) 0.0376(13) 0.0100(9) 0.0123(10) 0.0099(9)
C55 0.0297(12) 0.0196(10) 0.0344(12) 0.0084(9) 0.0090(10) -0.0008(9)
C56 0.0268(11) 0.0228(10) 0.0223(10) 0.0085(9) 0.0062(9) -0.0011(9)
N11 0.0234(10) 0.0299(10) 0.0340(11) 0.0084(8) 0.0121(8) -0.0026(9)
C12 0.0198(10) 0.0250(10) 0.0174(9) 0.0052(8) 0.0044(8) 0.0058(8)
N13 0.0243(9) 0.0339(10) 0.0176(8) 0.0143(8) 0.0042(7) 0.0074(8)
C14 0.0284(11) 0.0257(11) 0.0139(9) 0.0140(9) 0.0092(8) 0.0044(8)
N15 0.0240(10) 0.0350(11) 0.0248(9) 0.0108(8) 0.0098(8) 0.0059(8)
N21 0.0501(13) 0.0296(11) 0.0158(9) 0.0115(10) 0.0033(8) -0.0008(8)
C22 0.0221(10) 0.0218(10) 0.0213(10) 0.0069(8) 0.0042(8) 0.0039(8)
N23 0.0382(11) 0.0317(10) 0.0190(9) 0.0146(9) 0.0058(8) 0.0046(8)
C24 0.0242(11) 0.0238(11) 0.0219(11) 0.0016(9) 0.0051(9) -0.0057(9)
N25 0.0428(12) 0.0361(12) 0.0212(10) 0.0064(10) 0.0044(9) 0.0026(9)

loop_
_atom_type_symbol
_atom_type_description
_atom_type_scat_dispersion_real
_atom_type_scat_dispersion_imag
_atom_type_scat_source
C C 0.0033 0.0016 'International Tables Vol C Tables 4.2.6.8 and 6.1.1.4'
H H 0.0000 0.0000 'International Tables Vol C Tables 4.2.6.8 and 6.1.1.4'
N N 0.0061 0.0033 'International Tables Vol C Tables 4.2.6.8 and 6.1.1.4'
Cu Cu 0.3201 1.2651 'International Tables Vol C Tables 4.2.6.8 and 6.1.1.4'

loop_
_geom_angle_atom_site_label_1
_geom_angle_atom_site_label_2
_geom_angle_atom_site_label_3
_geom_angle_site_symmetry_3
_geom_angle
_geom_angle_publ_flag
N1 Cu1 N51 . 78.77(7) y
N1 Cu1 N13 . 89.47(7) y
N13 Cu1 N23 . 94.20(8) y
N23 Cu1 N51 . 92.58(7) y
N1 Cu1 N23 . 167.27(8) y
N13 Cu1 N51 . 152.33(7) y
N1 Cu1 N15 1_655 95.15(7) y
N13 Cu1 N15 1_655 105.20(8) y
N23 Cu1 N15 1_655 95.64(8) y
N51 Cu1 N15 1_655 100.77(7) y
C5 N1 N2 . 109.55(16) ?
C5 N1 Cu1 . 116.22(13) ?
N2 N1 Cu1 . 133.94(13) ?
C3 N2 N1 . 105.99(16) ?
N2 C3 N4 . 110.10(17) ?
N2 C3 C32 . 124.22(18) ?
N4 C3 C32 . 125.63(18) ?
C5 N4 C3 . 105.43(16) ?
C5 N4 N41 . 124.93(16) ?
C3 N4 N41 . 129.57(16) ?
N1 C5 N4 . 108.89(17) ?
N1 C5 C52 . 118.64(17) ?
N4 C5 C52 . 132.45(18) ?
C36 N31 C32 . 116.81(19) ?
N31 C32 C33 . 123.82(18) ?
N31 C32 C3 . 116.13(18) ?
C33 C32 C3 . 120.04(18) ?
C34 C33 C32 . 117.8(2) ?
C34 C33 H33 . 121.1 ?
C32 C33 H33 . 121.1 ?
C35 C34 C33 . 119.1(2) ?
C35 C34 H34 . 120.4 ?
C33 C34 H34 . 120.4 ?
C36 C35 C34 . 118.5(2) ?
C36 C35 H35 . 120.7 ?
C34 C35 H35 . 120.7 ?
N31 C36 C35 . 123.9(2) ?
N31 C36 H36 . 118.0 ?
C35 C36 H36 . 118.0 ?
N4 N41 H41A . 106.8 ?
N4 N41 H41B . 105.2 ?
H41A N41 H41B . 105.8 ?
C56 N51 C52 . 117.69(18) ?
C56 N51 Cu1 . 126.98(14) ?
C52 N51 Cu1 . 115.29(13) ?
N51 C52 C53 . 123.38(19) ?
N51 C52 C5 . 110.82(17) ?
C53 C52 C5 . 125.77(19) ?
C52 C53 C54 . 117.9(2) ?
C52 C53 H53 . 121.0 ?
C54 C53 H53 . 121.0 ?
C55 C54 C53 . 119.3(2) ?
C55 C54 H54 . 120.3 ?
C53 C54 H54 . 120.3 ?
C54 C55 C56 . 119.2(2) ?
C54 C55 H55 . 120.4 ?
C56 C55 H55 . 120.4 ?
N51 C56 C55 . 122.5(2) ?
N51 C56 H56 . 118.7 ?
C55 C56 H56 . 118.7 ?
C12 N11 C14 . 119.6(2) y
N11 C12 N13 . 175.4(3) y
N11 C14 N15 . 173.7(2) y
C22 N21 C24 . 124.3(2) y
N21 C22 N23 . 171.4(2) y
N21 C24 N25 . 171.1(3) y
C12 N13 Cu1 . 147.64(17) y
C14 N15 Cu1 1_455 164.63(18) y
C22 N23 Cu1 . 174.51(19) y

loop_
_geom_bond_atom_site_label_1
_geom_bond_atom_site_label_2
_geom_bond_site_symmetry_2
_geom_bond_distance
_geom_bond_publ_flag
Cu1 N1 . 1.9727(16) y
Cu1 N13 . 1.9737(18) y
Cu1 N23 . 1.9447(18) y
Cu1 N51 . 2.0912(17) y
Cu1 N15 1_655 2.1534(19) y
N1 N2 . 1.364(2) y
N2 C3 . 1.317(2) y
C3 N4 . 1.377(3) y
N4 C5 . 1.347(2) y
C5 N1 . 1.316(2) y
N4 N41 . 1.421(2) y
C3 C32 . 1.464(3) ?
C5 C52 . 1.465(3) ?
N31 C36 . 1.335(3) ?
N31 C32 . 1.340(3) ?
C32 C33 . 1.386(3) ?
C33 C34 . 1.386(3) ?
C33 H33 . 0.9500 ?
C34 C35 . 1.384(3) ?
C34 H34 . 0.9500 ?
C35 C36 . 1.374(3) ?
C35 H35 . 0.9500 ?
C36 H36 . 0.9500 ?
N41 H41A . 0.8918 ?
N41 H41B . 0.9089 ?
N51 C56 . 1.336(3) ?
N51 C52 . 1.350(2) ?
C52 C53 . 1.376(3) ?
C53 C54 . 1.388(3) ?
C53 H53 . 0.9500 ?
C54 C55 . 1.377(3) ?
C54 H54 . 0.9500 ?
C55 C56 . 1.381(3) ?
C55 H55 . 0.9500 ?
C56 H56 . 0.9500 ?
N11 C12 . 1.297(3) y
C12 N13 . 1.157(3) y
N11 C14 . 1.301(3) y
C14 N15 . 1.155(3) y
N15 Cu1 1_455 2.1534(19) ?
N21 C22 . 1.288(3) y
C22 N23 . 1.151(3) y
N21 C24 . 1.315(3) y
C24 N25 . 1.147(3) y

loop_
_geom_hbond_atom_site_label_D
_geom_hbond_atom_site_label_H
_geom_hbond_atom_site_label_A
_geom_hbond_site_symmetry_A
_geom_hbond_distance_DH
_geom_hbond_distance_HA
_geom_hbond_distance_DA
_geom_hbond_angle_DHA
_geom_hbond_publ_flag
N41 H41A N25 2_656 0.89 2.26 3.067(3) 151 y
N41 H41B N31 . 0.91 2.08 2.834(2) 139 y
C35 H35 N21 1_566 0.95 2.61 3.499(3) 155 y
C54 H54 N2 1_545 0.95 2.61 3.260(3) 126 y

loop_
_geom_torsion_atom_site_label_1
_geom_torsion_atom_site_label_2
_geom_torsion_atom_site_label_3
_geom_torsion_atom_site_label_4
_geom_torsion_site_symmetry_1
_geom_torsion
_geom_torsion_publ_flag
N23 Cu1 N1 C5 . 44.0(4) ?
N13 Cu1 N1 C5 . 150.98(15) ?
N51 Cu1 N1 C5 . -3.82(14) ?
N15 Cu1 N1 C5 1_655 -103.81(15) ?
N23 Cu1 N1 N2 . -128.9(3) ?
N13 Cu1 N1 N2 . -21.96(18) ?
N51 Cu1 N1 N2 . -176.76(19) ?
N15 Cu1 N1 N2 1_655 83.25(18) ?
C5 N1 N2 C3 . -0.9(2) ?
Cu1 N1 N2 C3 . 172.42(15) ?
N1 N2 C3 N4 . -0.2(2) ?
N1 N2 C3 C32 . 177.54(17) ?
N2 C3 N4 C5 . 1.2(2) ?
C32 C3 N4 C5 . -176.55(18) ?
N2 C3 N4 N41 . -175.82(18) ?
C32 C3 N4 N41 . 6.5(3) ?
N2 N1 C5 N4 . 1.6(2) ?
Cu1 N1 C5 N4 . -172.98(12) ?
N2 N1 C5 C52 . -179.29(16) ?
Cu1 N1 C5 C52 . 6.1(2) ?
C3 N4 C5 N1 . -1.7(2) ?
N41 N4 C5 N1 . 175.48(17) ?
C3 N4 C5 C52 . 179.4(2) ?
N41 N4 C5 C52 . -3.4(3) ?
C36 N31 C32 C33 . 1.4(3) ?
C36 N31 C32 C3 . -178.40(18) ?
N2 C3 C32 N31 . -168.69(18) y
N4 C3 C32 N31 . 8.7(3) ?
N2 C3 C32 C33 . 11.5(3) ?
N4 C3 C32 C33 . -171.04(19) ?
N31 C32 C33 C34 . 0.0(3) ?
C3 C32 C33 C34 . 179.72(18) ?
C32 C33 C34 C35 . -0.8(3) ?
C33 C34 C35 C36 . 0.4(3) ?
C32 N31 C36 C35 . -1.9(3) ?
C34 C35 C36 N31 . 1.1(3) ?
N23 Cu1 N51 C56 . 12.70(19) ?
N1 Cu1 N51 C56 . -176.71(19) ?
N13 Cu1 N51 C56 . 116.8(2) ?
N15 Cu1 N51 C56 1_655 -83.54(18) ?
N23 Cu1 N51 C52 . -169.56(15) ?
N1 Cu1 N51 C52 . 1.02(14) ?
N13 Cu1 N51 C52 . -65.5(2) ?
N15 Cu1 N51 C52 1_655 94.20(15) ?
C56 N51 C52 C53 . 1.2(3) ?
Cu1 N51 C52 C53 . -176.76(16) ?
C56 N51 C52 C5 . 179.54(18) ?
Cu1 N51 C52 C5 . 1.6(2) ?
N1 C5 C52 N51 . -5.0(3) y
N4 C5 C52 N51 . 173.8(2) ?
N1 C5 C52 C53 . 173.32(19) ?
N4 C5 C52 C53 . -7.9(4) ?
N51 C52 C53 C54 . -1.1(3) ?
C5 C52 C53 C54 . -179.15(19) ?
C52 C53 C54 C55 . 0.0(3) ?
C53 C54 C55 C56 . 0.9(3) ?
C52 N51 C56 C55 . -0.2(3) ?
Cu1 N51 C56 C55 . 177.45(16) ?
C54 C55 C56 N51 . -0.8(3) ?
N23 Cu1 N13 C12 . 136.6(3) ?
N1 Cu1 N13 C12 . -31.2(3) ?
N51 Cu1 N13 C12 . 32.9(4) ?
N15 Cu1 N13 C12 1_655 -126.4(3) ?
